data_7128155
loop_
_publ_author_name
'Hu, Yan'
'Nan, Jiang'
'Gong, Xue'
'Zhang, Jiawen'
'Yin, Jiacheng'
'Ma, Yangmin'

_publ_section_title
;
 Zinc-catalyzed C-H alkenylation of quinoline <i>N</i>-oxides with ynones:
 a new strategy towards quinoline-enol scaffolds.
;
_journal_issue 40
_journal_name_full 'Chemical communications (Cambridge, England)'
_journal_page_first 4930
_journal_page_last 4933
_journal_paper_doi 10.1039/d1cc00245g
_journal_volume 57
_journal_year 2021
_chemical_formula_sum 'C18 H15 N O2'
_chemical_formula_weight 277.31
_space_group_crystal_system monoclinic
_space_group_IT_number 14
_space_group_name_Hall '-P 2yn'
_space_group_name_H-M_alt 'P 1 21/n 1'
_atom_sites_solution_hydrogens mixed
_audit_creation_method SHELXL-2018/3
_audit_update_record
;
2020-12-10 deposited with the CCDC.	2021-04-07 downloaded from the CCDC.
;
_cell_angle_alpha 90
_cell_angle_beta 101.874(3)
_cell_angle_gamma 90
_cell_formula_units_Z 4
_cell_length_a 12.6333(12)
_cell_length_b 5.5710(5)
_cell_length_c 20.8717(18)
_cell_measurement_reflns_used 4158
_cell_measurement_temperature 273(2)
_cell_measurement_theta_max 26.78
_cell_measurement_theta_min 3.30
_cell_volume 1437.5(2)
_computing_cell_refinement 'Bruker SAINT'
_computing_data_collection 'Bruker APEX2'
_computing_data_reduction 'Bruker SAINT'
_computing_molecular_graphics 'Bruker SHELXTL'
_computing_publication_material 'Bruker SHELXTL'
_computing_structure_refinement 'SHELXL-2018/3 (Sheldrick, 2018)'
_computing_structure_solution 'SHELXT 2014/5 (Sheldrick, 2014)'
_diffrn_ambient_temperature 273(2)
_diffrn_measured_fraction_theta_full 0.995
_diffrn_measured_fraction_theta_max 0.994
_diffrn_measurement_device_type 'Bruker APEX-II CCD'
_diffrn_measurement_method '\f and \w scans'
_diffrn_radiation_type MoK\a
_diffrn_radiation_wavelength 0.71073
_diffrn_reflns_av_R_equivalents 0.0577
_diffrn_reflns_av_unetI/netI 0.0447
_diffrn_reflns_Laue_measured_fraction_full 0.995
_diffrn_reflns_Laue_measured_fraction_max 0.994
_diffrn_reflns_limit_h_max 16
_diffrn_reflns_limit_h_min -16
_diffrn_reflns_limit_k_max 7
_diffrn_reflns_limit_k_min -7
_diffrn_reflns_limit_l_max 27
_diffrn_reflns_limit_l_min -27
_diffrn_reflns_number 22330
_diffrn_reflns_point_group_measured_fraction_full 0.995
_diffrn_reflns_point_group_measured_fraction_max 0.994
_diffrn_reflns_theta_full 25.242
_diffrn_reflns_theta_max 28.253
_diffrn_reflns_theta_min 3.296
_exptl_absorpt_coefficient_mu 0.084
_exptl_absorpt_correction_type none
_exptl_crystal_colour colorless
_exptl_crystal_density_diffrn 1.281
_exptl_crystal_description block
_exptl_crystal_F_000 584
_exptl_crystal_size_max 0.200
_exptl_crystal_size_mid 0.180
_exptl_crystal_size_min 0.160
_refine_diff_density_max 0.443
_refine_diff_density_min -0.272
_refine_diff_density_rms 0.045
_refine_ls_extinction_method none
_refine_ls_goodness_of_fit_ref 1.030
_refine_ls_hydrogen_treatment constr
_refine_ls_matrix_type full
_refine_ls_number_parameters 192
_refine_ls_number_reflns 3547
_refine_ls_number_restraints 0
_refine_ls_restrained_S_all 1.030
_refine_ls_R_factor_all 0.1368
_refine_ls_R_factor_gt 0.0649
_refine_ls_shift/su_max 0.000
_refine_ls_shift/su_mean 0.000
_refine_ls_structure_factor_coef Fsqd
_refine_ls_weighting_details 'w=1/[\s^2^(Fo^2^)+(0.1000P)^2^+0.6035P] where P=(Fo^2^+2Fc^2^)/3'
_refine_ls_weighting_scheme calc
_refine_ls_wR_factor_gt 0.1637
_refine_ls_wR_factor_ref 0.2311
_reflns_Friedel_coverage 0.000
_reflns_number_gt 1806
_reflns_number_total 3547
_reflns_threshold_expression 'I > 2\s(I)'
_cod_data_source_file d1cc00245g2.cif
_cod_data_source_block sust_2837_0m_a
_cod_depositor_comments 'Adding full bibliography for 7128155.cif.'
_cod_original_sg_symbol_H-M 'P 21/n'
_cod_database_code 7128155
_shelx_shelxl_version_number 2018/3
_shelx_space_group_comment
;
The symmetry employed for this shelxl refinement is uniquely defined
by the following loop, which should always be used as a source of
symmetry information in preference to the above space-group names.
They are only intended as comments.
;
_shelx_estimated_absorpt_t_min 0.983
_shelx_estimated_absorpt_t_max 0.987

loop_
_space_group_symop_operation_xyz
'x, y, z'
'-x+1/2, y+1/2, -z+1/2'
'-x, -y, -z'
'x-1/2, -y-1/2, z-1/2'

loop_
_atom_site_label
_atom_site_type_symbol
_atom_site_fract_x
_atom_site_fract_y
_atom_site_fract_z
_atom_site_U_iso_or_equiv
_atom_site_adp_type
_atom_site_occupancy
_atom_site_site_symmetry_order
_atom_site_calc_flag
_atom_site_refinement_flags_posn
_atom_site_refinement_flags_adp
_atom_site_refinement_flags_occupancy
_atom_site_disorder_assembly
_atom_site_disorder_group
O2 O 0.60419(15) 0.1606(3) 0.12876(8) 0.0644(5) Uani 1 1 d . . . . .
O1 O 0.54789(16) 0.1074(3) 0.42240(9) 0.0663(6) Uani 1 1 d . . . . .
H1 H 0.553651 0.135035 0.461554 0.099 Uiso 1 1 calc R U . . .
N1 N 0.60891(16) 0.3293(4) 0.53300(10) 0.0554(5) Uani 1 1 d . . . . .
C1 C 0.72753(18) 0.6700(4) 0.54060(12) 0.0495(6) Uani 1 1 d . . . . .
C12 C 0.59904(19) 0.1770(4) 0.19343(11) 0.0503(6) Uani 1 1 d . . . . .
C13 C 0.60112(18) 0.2408(4) 0.32695(11) 0.0482(6) Uani 1 1 d . . . . .
C2 C 0.66470(18) 0.4825(4) 0.50127(12) 0.0492(6) Uani 1 1 d . . . . .
C10 C 0.65969(19) 0.4503(4) 0.43494(12) 0.0518(6) Uani 1 1 d . . . . .
H10 H 0.697455 0.553883 0.412798 0.062 Uiso 1 1 d R U . . .
C11 C 0.60101(19) 0.2620(4) 0.39766(12) 0.0516(6) Uani 1 1 d . . . . .
C3 C 0.7274(2) 0.6812(5) 0.60792(13) 0.0558(6) Uani 1 1 d . . . . .
C4 C 0.7891(2) 0.8366(5) 0.51376(14) 0.0598(7) Uani 1 1 d . . . . .
H4 H 0.789206 0.830971 0.469239 0.072 Uiso 1 1 calc R U . . .
C14 C 0.6489(2) 0.4044(4) 0.29164(12) 0.0553(6) Uani 1 1 d . . . . .
H14 H 0.682431 0.539335 0.312967 0.066 Uiso 1 1 calc R U . . .
C15 C 0.6486(2) 0.3745(5) 0.22664(12) 0.0581(7) Uani 1 1 d . . . . .
H15 H 0.681878 0.487755 0.204665 0.070 Uiso 1 1 calc R U . . .
C16 C 0.5502(2) 0.0116(5) 0.22650(14) 0.0667(8) Uani 1 1 d . . . . .
H16 H 0.516294 -0.122018 0.204684 0.080 Uiso 1 1 calc R U . . .
C5 C 0.6081(2) 0.3446(5) 0.59771(14) 0.0658(7) Uani 1 1 d . . . . .
H5 H 0.567073 0.235895 0.616129 0.079 Uiso 1 1 calc R U . . .
C17 C 0.5515(2) 0.0439(5) 0.29195(13) 0.0683(8) Uani 1 1 d . . . . .
H17 H 0.518098 -0.069983 0.313667 0.082 Uiso 1 1 calc R U . . .
C6 C 0.6654(2) 0.5136(5) 0.63577(14) 0.0662(7) Uani 1 1 d . . . . .
H6 H 0.664422 0.520721 0.680156 0.079 Uiso 1 1 calc R U . . .
C7 C 0.7903(2) 0.8602(6) 0.64607(15) 0.0718(8) Uani 1 1 d . . . . .
H7 H 0.791277 0.869537 0.690681 0.086 Uiso 1 1 calc R U . . .
C8 C 0.8492(2) 1.0078(5) 0.55208(16) 0.0730(8) Uani 1 1 d . . . . .
H8 H 0.889992 1.116680 0.533568 0.088 Uiso 1 1 calc R U . . .
C18 C 0.5588(3) -0.0470(6) 0.09381(14) 0.0772(9) Uani 1 1 d . . . . .
H18A H 0.591919 -0.188267 0.115507 0.116 Uiso 1 1 calc R U . . .
H18B H 0.571371 -0.041524 0.050026 0.116 Uiso 1 1 calc R U . . .
H18C H 0.482322 -0.051292 0.092344 0.116 Uiso 1 1 calc R U . . .
C9 C 0.8493(2) 1.0189(6) 0.61839(17) 0.0781(9) Uani 1 1 d . . . . .
H9 H 0.890025 1.135806 0.644172 0.094 Uiso 1 1 calc R U . . .

loop_
_atom_site_aniso_label
_atom_site_aniso_U_11
_atom_site_aniso_U_22
_atom_site_aniso_U_33
_atom_site_aniso_U_23
_atom_site_aniso_U_13
_atom_site_aniso_U_12
O2 0.0682(11) 0.0721(12) 0.0519(11) 0.0004(9) 0.0104(8) -0.0048(10)
O1 0.0785(13) 0.0635(12) 0.0592(11) -0.0062(9) 0.0193(10) -0.0231(10)
N1 0.0536(12) 0.0559(12) 0.0588(13) 0.0000(10) 0.0167(10) -0.0065(10)
C1 0.0430(12) 0.0453(13) 0.0585(14) -0.0028(11) 0.0064(10) 0.0011(10)
C12 0.0464(13) 0.0537(14) 0.0498(13) 0.0020(11) 0.0077(10) 0.0047(11)
C13 0.0447(12) 0.0457(13) 0.0546(14) -0.0014(10) 0.0109(10) -0.0040(10)
C2 0.0424(12) 0.0463(13) 0.0588(15) -0.0002(11) 0.0102(10) -0.0004(10)
C10 0.0513(14) 0.0492(14) 0.0555(14) -0.0015(11) 0.0121(11) -0.0100(11)
C11 0.0501(13) 0.0468(13) 0.0592(15) 0.0000(11) 0.0142(11) -0.0052(11)
C3 0.0504(14) 0.0523(14) 0.0629(16) -0.0078(12) 0.0072(11) 0.0028(11)
C4 0.0564(15) 0.0509(15) 0.0693(17) 0.0010(12) 0.0066(12) -0.0041(12)
C14 0.0597(15) 0.0474(14) 0.0574(15) -0.0009(11) 0.0088(12) -0.0082(11)
C15 0.0602(15) 0.0543(15) 0.0594(15) 0.0075(12) 0.0113(12) -0.0090(12)
C16 0.0785(19) 0.0584(16) 0.0657(17) -0.0118(13) 0.0207(14) -0.0207(14)
C5 0.0669(17) 0.0684(18) 0.0664(17) 0.0008(14) 0.0234(13) -0.0102(14)
C17 0.087(2) 0.0614(17) 0.0624(16) -0.0076(13) 0.0302(14) -0.0269(15)
C6 0.0701(18) 0.0727(19) 0.0580(16) -0.0058(14) 0.0186(13) -0.0031(15)
C7 0.0695(18) 0.0725(19) 0.0685(18) -0.0162(15) 0.0033(14) 0.0014(15)
C8 0.0678(18) 0.0567(17) 0.091(2) -0.0034(15) 0.0081(15) -0.0124(14)
C18 0.089(2) 0.083(2) 0.0573(17) -0.0094(15) 0.0098(15) -0.0094(17)
C9 0.0652(19) 0.0630(18) 0.098(2) -0.0209(17) -0.0022(16) -0.0107(15)

loop_
_atom_type_symbol
_atom_type_description
_atom_type_scat_dispersion_real
_atom_type_scat_dispersion_imag
_atom_type_scat_source
C C 0.0033 0.0016 'International Tables Vol C Tables 4.2.6.8 and 6.1.1.4'
H H 0.0000 0.0000 'International Tables Vol C Tables 4.2.6.8 and 6.1.1.4'
N N 0.0061 0.0033 'International Tables Vol C Tables 4.2.6.8 and 6.1.1.4'
O O 0.0106 0.0060 'International Tables Vol C Tables 4.2.6.8 and 6.1.1.4'

loop_
_geom_angle_atom_site_label_1
_geom_angle_atom_site_label_2
_geom_angle_atom_site_label_3
_geom_angle
_geom_angle_site_symmetry_1
_geom_angle_site_symmetry_3
_geom_angle_publ_flag
C12 O2 C18 117.6(2) . . ?
C11 O1 H1 109.5 . . ?
C5 N1 C2 123.8(2) . . ?
C4 C1 C3 119.0(2) . . ?
C4 C1 C2 122.2(2) . . ?
C3 C1 C2 118.8(2) . . ?
O2 C12 C16 124.7(2) . . ?
O2 C12 C15 116.1(2) . . ?
C16 C12 C15 119.2(2) . . ?
C14 C13 C17 115.9(2) . . ?
C14 C13 C11 124.6(2) . . ?
C17 C13 C11 119.5(2) . . ?
N1 C2 C10 118.9(2) . . ?
N1 C2 C1 116.8(2) . . ?
C10 C2 C1 124.3(2) . . ?
C2 C10 C11 123.7(2) . . ?
C2 C10 H10 119.6 . . ?
C11 C10 H10 116.7 . . ?
O1 C11 C10 122.7(2) . . ?
O1 C11 C13 117.5(2) . . ?
C10 C11 C13 119.8(2) . . ?
C1 C3 C7 118.5(3) . . ?
C1 C3 C6 119.7(2) . . ?
C7 C3 C6 121.8(3) . . ?
C8 C4 C1 121.0(3) . . ?
C8 C4 H4 119.5 . . ?
C1 C4 H4 119.5 . . ?
C15 C14 C13 122.4(2) . . ?
C15 C14 H14 118.8 . . ?
C13 C14 H14 118.8 . . ?
C14 C15 C12 120.3(2) . . ?
C14 C15 H15 119.9 . . ?
C12 C15 H15 119.9 . . ?
C12 C16 C17 119.8(2) . . ?
C12 C16 H16 120.1 . . ?
C17 C16 H16 120.1 . . ?
C6 C5 N1 121.3(3) . . ?
C6 C5 H5 119.4 . . ?
N1 C5 H5 119.4 . . ?
C16 C17 C13 122.4(2) . . ?
C16 C17 H17 118.8 . . ?
C13 C17 H17 118.8 . . ?
C5 C6 C3 119.7(3) . . ?
C5 C6 H6 120.2 . . ?
C3 C6 H6 120.2 . . ?
C9 C7 C3 120.9(3) . . ?
C9 C7 H7 119.6 . . ?
C3 C7 H7 119.6 . . ?
C4 C8 C9 120.1(3) . . ?
C4 C8 H8 120.0 . . ?
C9 C8 H8 120.0 . . ?
O2 C18 H18A 109.5 . . ?
O2 C18 H18B 109.5 . . ?
H18A C18 H18B 109.5 . . ?
O2 C18 H18C 109.5 . . ?
H18A C18 H18C 109.5 . . ?
H18B C18 H18C 109.5 . . ?
C7 C9 C8 120.5(3) . . ?
C7 C9 H9 119.7 . . ?
C8 C9 H9 119.7 . . ?

loop_
_geom_bond_atom_site_label_1
_geom_bond_atom_site_label_2
_geom_bond_distance
_geom_bond_site_symmetry_2
_geom_bond_publ_flag
O2 C12 1.368(3) . ?
O2 C18 1.424(3) . ?
O1 C11 1.265(3) . ?
O1 H1 0.8200 . ?
N1 C5 1.355(3) . ?
N1 C2 1.362(3) . ?
C1 C4 1.400(3) . ?
C1 C3 1.407(3) . ?
C1 C2 1.459(3) . ?
C12 C16 1.371(4) . ?
C12 C15 1.380(3) . ?
C13 C14 1.386(3) . ?
C13 C17 1.394(3) . ?
C13 C11 1.481(3) . ?
C2 C10 1.385(3) . ?
C10 C11 1.421(3) . ?
C10 H10 0.9300 . ?
C3 C7 1.414(4) . ?
C3 C6 1.418(4) . ?
C4 C8 1.370(4) . ?
C4 H4 0.9300 . ?
C14 C15 1.366(3) . ?
C14 H14 0.9300 . ?
C15 H15 0.9300 . ?
C16 C17 1.375(4) . ?
C16 H16 0.9300 . ?
C5 C6 1.344(4) . ?
C5 H5 0.9300 . ?
C17 H17 0.9300 . ?
C6 H6 0.9300 . ?
C7 C9 1.359(4) . ?
C7 H7 0.9300 . ?
C8 C9 1.385(4) . ?
C8 H8 0.9300 . ?
C18 H18A 0.9600 . ?
C18 H18B 0.9600 . ?
C18 H18C 0.9600 . ?
C9 H9 0.9300 . ?
